data_7018837
loop_
_publ_author_name
'Budzisz, E.'
'Bobka, R.'
'Hauss, A.'
'Roedel, J. N.'
'Wirth, S.'
'Lorenz, I.-P.'
'Rozalska, B.'
'Wi\;eckowska-Szakiel, M.'
'Krajewska, U.'
'Rozalski, M.'

_publ_section_title
;
 Synthesis, structural characterization, antimicrobial and cytotoxic
 effects of aziridine, 2-aminoethylaziridine and azirine complexes of
 copper(ii) and palladium(ii)
;
_journal_issue 19
_journal_name_full 'Dalton Transactions'
_journal_page_first 5925
_journal_paper_doi 10.1039/c2dt12107g
_journal_volume 41
_journal_year 2012
_chemical_absolute_configuration unk
_chemical_formula_moiety 'C16 H36 Cl Cu N4, Cl'
_chemical_formula_sum 'C16 H36 Cl2 Cu N4'
_chemical_formula_weight 418.935
_chemical_name_systematic '[Tris(N-(2-aminoethyl)aziridine-N,N)copper(II)]dichloride'
_space_group_IT_number 33
_symmetry_cell_setting orthorhombic
_symmetry_Int_Tables_number 33
_symmetry_space_group_name_Hall 'P 2c -2n'
_symmetry_space_group_name_H-M 'P n a 21'
_atom_sites_solution_hydrogens geom
_atom_sites_solution_primary direct
_atom_sites_solution_secondary difmap
_audit_creation_date 27-Okt-06
_audit_creation_method SHELXL-97
_cell_angle_alpha 90.00
_cell_angle_beta 90.00
_cell_angle_gamma 90.00
_cell_formula_units_Z 8
_cell_length_a 24.9994(5)
_cell_length_b 9.05370(10)
_cell_length_c 18.8146(3)
_cell_measurement_reflns_used 99796
_cell_measurement_temperature 200(2)
_cell_measurement_theta_max 27.485
_cell_measurement_theta_min 3.134
_cell_volume 4258.44(12)
_computing_cell_refinement 'HKL Scalepack (Otwinowski & Minor 1997)'
_computing_data_collection 'Collect (Bruker AXS BV, 1997-2004)'
_computing_data_reduction 'HKL Denzo and Scalepack (Otwinowski & Minor 1997)'
_computing_molecular_graphics
;
Ortep-3 for Windows: L. J. Farrugia, J. Appl. Cryst. 1997, 30, 565
;
_computing_structure_refinement 'SHELXL-97 (Sheldrick, 1997)'
_computing_structure_solution 'SHELXS-97 (Sheldrick, 1990)'
_diffrn_ambient_temperature 200(2)
_diffrn_detector_area_resol_mean 9
_diffrn_measured_fraction_theta_full 0.994
_diffrn_measured_fraction_theta_max 0.994
_diffrn_measurement_device '95mm CCD camera on \k-goniostat'
_diffrn_measurement_device_type KappaCCD
_diffrn_measurement_method 'CCD; rotation images; thick slices'
_diffrn_radiation_collimation 0.25
_diffrn_radiation_monochromator graphite
_diffrn_radiation_probe x-ray
_diffrn_radiation_type MoK\a
_diffrn_radiation_wavelength 0.71073
_diffrn_reflns_av_R_equivalents 0.0275
_diffrn_reflns_av_sigmaI/netI 0.0345
_diffrn_reflns_limit_h_max 30
_diffrn_reflns_limit_h_min -30
_diffrn_reflns_limit_k_max 11
_diffrn_reflns_limit_k_min -11
_diffrn_reflns_limit_l_max 23
_diffrn_reflns_limit_l_min -23
_diffrn_reflns_number 7966
_diffrn_reflns_theta_full 26.00
_diffrn_reflns_theta_max 26.00
_diffrn_reflns_theta_min 3.23
_diffrn_source "'rotating anode X-ray tube"
_diffrn_source_current 55.00
_diffrn_source_power 3.025
_diffrn_source_voltage 55.00
_exptl_absorpt_coefficient_mu 1.281
_exptl_absorpt_correction_type none
_exptl_crystal_colour light_blue
_exptl_crystal_density_diffrn 1.30690
_exptl_crystal_density_method 'not measured'
_exptl_crystal_description rod
_exptl_crystal_F_000 1784
_exptl_crystal_recrystallization_method
;
slow isothermic diffusion of n-pentane into a solution in dichloromethane
;
_exptl_crystal_size_max 0.16
_exptl_crystal_size_mid 0.04
_exptl_crystal_size_min 0.03
_refine_diff_density_max 1.208
_refine_diff_density_min -0.366
_refine_diff_density_rms 0.087
_refine_ls_abs_structure_details 'Flack H D (1983), Acta Cryst. A39, 876-881'
_refine_ls_abs_structure_Flack 0.29(6)
_refine_ls_extinction_method none
_refine_ls_goodness_of_fit_ref 1.021
_refine_ls_hydrogen_treatment constr
_refine_ls_matrix_type full
_refine_ls_number_parameters 416
_refine_ls_number_reflns 4295
_refine_ls_number_restraints 1
_refine_ls_restrained_S_all 1.020
_refine_ls_R_factor_all 0.0692
_refine_ls_R_factor_gt 0.0465
_refine_ls_shift/su_max 0.000
_refine_ls_shift/su_mean 0.000
_refine_ls_structure_factor_coef Fsqd
_refine_ls_weighting_details 'calc w=1/[\s^2^(Fo^2^)+(0.0877P)^2^+1.5391P] where P=(Fo^2^+2Fc^2^)/3'
_refine_ls_weighting_scheme calc
_refine_ls_wR_factor_gt 0.1204
_refine_ls_wR_factor_ref 0.1352
_reflns_number_gt 3240
_reflns_number_total 4295
_reflns_threshold_expression >2sigma(I)
_cod_data_source_file c2dt12107g.txt
_cod_data_source_block 4c_CCDC-000000
_cod_original_sg_symbol_Hall P2c-2n
_cod_database_code 7018837
_kl_diffrn_measurement_scan_angle phi/omega-scan
_kl_diffrn_measurement_scan_step_degree 0.80
_kl_diffrn_measurement_scan_time_per_degree 150
_kl_diffrn_measurement_detector_distance 30

loop_
_symmetry_equiv_pos_as_xyz
'x, y, z'
'-x, -y, z+1/2'
'x+1/2, -y+1/2, z'
'-x+1/2, y+1/2, z+1/2'

loop_
_atom_site_label
_atom_site_type_symbol
_atom_site_fract_x
_atom_site_fract_y
_atom_site_fract_z
_atom_site_U_iso_or_equiv
_atom_site_adp_type
_atom_site_occupancy
_atom_site_symmetry_multiplicity
_atom_site_calc_flag
_atom_site_refinement_flags
Cu1 Cu 1.00149(3) 0.73948(7) 0.62319(6) 0.0226(3) Uani 1 1 d .
Cl3 Cl 0.82751(8) 0.2683(2) 0.86451(17) 0.0463(6) Uani 1 1 d .
Cl4 Cl 0.65768(7) 0.75740(15) 0.73804(18) 0.0351(5) Uani 1 1 d .
N1 N 0.7760(2) 0.1636(5) 0.7193(3) 0.0292(12) Uani 1 1 d .
N2 N 0.7083(2) 0.4071(6) 0.7378(3) 0.0330(13) Uani 1 1 d .
H1N H 0.6727 0.3855 0.7312 0.040 Uiso 1 1 calc R
H2N H 0.7112 0.5017 0.7552 0.040 Uiso 1 1 calc R
N3 N 0.7030(2) 0.3317(5) 0.8973(3) 0.0300(12) Uani 1 1 d .
N4 N 0.6806(2) 0.0966(5) 0.8085(4) 0.0314(12) Uani 1 1 d .
H3N H 0.6563 0.1217 0.7738 0.038 Uiso 1 1 calc R
H4N H 0.6936 0.0036 0.7988 0.038 Uiso 1 1 calc R
C1 C 0.7973(3) 0.0077(7) 0.7129(4) 0.0299(16) Uani 1 1 d .
C2 C 0.8334(3) 0.1347(7) 0.7056(4) 0.0336(15) Uani 1 1 d .
H2A H 0.8473 0.1571 0.6576 0.040 Uiso 1 1 calc R
H2B H 0.8588 0.1539 0.7448 0.040 Uiso 1 1 calc R
C3 C 0.7829(3) -0.0815(7) 0.6484(4) 0.0434(19) Uani 1 1 d .
H3A H 0.7583 -0.1610 0.6621 0.065 Uiso 1 1 calc R
H3B H 0.8154 -0.1241 0.6277 0.065 Uiso 1 1 calc R
H3C H 0.7655 -0.0175 0.6133 0.065 Uiso 1 1 calc R
C4 C 0.7981(3) -0.0801(8) 0.7809(4) 0.0399(17) Uani 1 1 d .
H4A H 0.7722 -0.1609 0.7778 0.060 Uiso 1 1 calc R
H4B H 0.7888 -0.0156 0.8209 0.060 Uiso 1 1 calc R
H4C H 0.8340 -0.1209 0.7884 0.060 Uiso 1 1 calc R
C5 C 0.7455(3) 0.2266(10) 0.6596(7) 0.037(2) Uani 1 1 d .
H5A H 0.7101 0.1779 0.6565 0.044 Uiso 1 1 calc R
H5B H 0.7648 0.2083 0.6145 0.044 Uiso 1 1 calc R
C6 C 0.7378(3) 0.3931(7) 0.6699(4) 0.0317(15) Uani 1 1 d .
C7 C 0.7057(3) 0.4555(8) 0.6075(4) 0.0468(19) Uani 1 1 d .
H7A H 0.7002 0.5617 0.6145 0.070 Uiso 1 1 calc R
H7B H 0.6709 0.4057 0.6050 0.070 Uiso 1 1 calc R
H7C H 0.7253 0.4390 0.5632 0.070 Uiso 1 1 calc R
C8 C 0.7911(3) 0.4744(8) 0.6788(6) 0.049(2) Uani 1 1 d .
H8A H 0.7843 0.5799 0.6861 0.074 Uiso 1 1 calc R
H8B H 0.8129 0.4608 0.6360 0.074 Uiso 1 1 calc R
H8C H 0.8102 0.4345 0.7201 0.074 Uiso 1 1 calc R
C9 C 0.7075(3) 0.4847(7) 0.9310(4) 0.0327(18) Uani 1 1 d .
C10 C 0.7271(3) 0.3512(7) 0.9687(4) 0.0373(16) Uani 1 1 d .
H10A H 0.7663 0.3382 0.9730 0.045 Uiso 1 1 calc R
H10B H 0.7063 0.3163 1.0103 0.045 Uiso 1 1 calc R
C11 C 0.6579(3) 0.5591(8) 0.9561(5) 0.053(2) Uani 1 1 d .
H11A H 0.6498 0.6431 0.9250 0.080 Uiso 1 1 calc R
H11B H 0.6631 0.5942 1.0049 0.080 Uiso 1 1 calc R
H11C H 0.6280 0.4889 0.9548 0.080 Uiso 1 1 calc R
C12 C 0.7477(3) 0.5844(8) 0.8956(5) 0.047(2) Uani 1 1 d .
H12A H 0.7291 0.6662 0.8721 0.071 Uiso 1 1 calc R
H12B H 0.7679 0.5280 0.8601 0.071 Uiso 1 1 calc R
H12C H 0.7724 0.6237 0.9314 0.071 Uiso 1 1 calc R
C13 C 0.6497(3) 0.2616(6) 0.8978(5) 0.0270(17) Uani 1 1 d .
H13A H 0.6262 0.3111 0.8628 0.032 Uiso 1 1 calc R
H13B H 0.6333 0.2724 0.9455 0.032 Uiso 1 1 calc R
C14 C 0.6547(3) 0.0989(7) 0.8794(4) 0.0333(15) Uani 1 1 d .
C15 C 0.5991(3) 0.0289(8) 0.8773(5) 0.0468(19) Uani 1 1 d .
H15A H 0.6023 -0.0761 0.8654 0.070 Uiso 1 1 calc R
H15B H 0.5773 0.0786 0.8412 0.070 Uiso 1 1 calc R
H15C H 0.5820 0.0393 0.9239 0.070 Uiso 1 1 calc R
C16 C 0.6908(3) 0.0169(8) 0.9324(5) 0.046(2) Uani 1 1 d .
H16A H 0.6926 -0.0878 0.9194 0.069 Uiso 1 1 calc R
H16B H 0.6760 0.0265 0.9804 0.069 Uiso 1 1 calc R
H16C H 0.7268 0.0596 0.9311 0.069 Uiso 1 1 calc R
Cu2 Cu 0.74431(3) 0.25152(7) 0.81051(6) 0.0214(3) Uani 1 1 d .
Cl1 Cl 1.08853(7) 0.24757(14) 0.69506(18) 0.0328(5) Uani 1 1 d .
Cl2 Cl 0.91785(7) 0.75470(19) 0.57169(18) 0.0422(5) Uani 1 1 d .
N5 N 1.0416(2) 0.8162(5) 0.5346(3) 0.0310(12) Uani 1 1 d .
N6 N 1.06466(19) 0.5858(5) 0.6259(3) 0.0281(12) Uani 1 1 d .
H5N H 1.0895 0.6133 0.6595 0.034 Uiso 1 1 calc R
H6N H 1.0519 0.4937 0.6375 0.034 Uiso 1 1 calc R
N7 N 0.97052(19) 0.6533(5) 0.7167(3) 0.0277(12) Uani 1 1 d .
N8 N 1.0370(2) 0.8965(5) 0.6943(3) 0.0277(11) Uani 1 1 d .
H7N H 1.0728 0.8760 0.7004 0.033 Uiso 1 1 calc R
H8N H 1.0338 0.9905 0.6762 0.033 Uiso 1 1 calc R
C17 C 1.0373(3) 0.9706(7) 0.5039(4) 0.0366(18) Uani 1 1 d .
C18 C 1.0162(3) 0.8384(7) 0.4635(4) 0.0341(16) Uani 1 1 d .
H18A H 0.9769 0.8263 0.4601 0.041 Uiso 1 1 calc R
H18B H 1.0364 0.8056 0.4210 0.041 Uiso 1 1 calc R
C19 C 0.9982(3) 1.0717(8) 0.5399(5) 0.046(2) Uani 1 1 d .
H19A H 1.0176 1.1508 0.5643 0.069 Uiso 1 1 calc R
H19C H 0.9771 1.0156 0.5745 0.069 Uiso 1 1 calc R
H19E H 0.9742 1.1148 0.5042 0.069 Uiso 1 1 calc R
C20 C 1.0868(3) 1.0461(8) 0.4770(5) 0.049(2) Uani 1 1 d .
H20A H 1.1102 0.9733 0.4541 0.073 Uiso 1 1 calc R
H20C H 1.1058 1.0918 0.5169 0.073 Uiso 1 1 calc R
H20E H 1.0768 1.1223 0.4425 0.073 Uiso 1 1 calc R
C21 C 1.0952(3) 0.7457(6) 0.5333(6) 0.0283(18) Uani 1 1 d .
H21A H 1.1195 0.7972 0.5666 0.034 Uiso 1 1 calc R
H21B H 1.1106 0.7523 0.4849 0.034 Uiso 1 1 calc R
C22 C 1.0894(3) 0.5826(7) 0.5552(4) 0.0322(15) Uani 1 1 d .
C23 C 1.0522(3) 0.5000(8) 0.5048(5) 0.041(2) Uani 1 1 d .
H23A H 1.0168 0.5462 0.5055 0.061 Uiso 1 1 calc R
H23B H 1.0492 0.3968 0.5200 0.061 Uiso 1 1 calc R
H23C H 1.0668 0.5038 0.4565 0.061 Uiso 1 1 calc R
C24 C 1.1448(3) 0.5111(7) 0.5555(4) 0.0422(19) Uani 1 1 d .
H24A H 1.1684 0.5655 0.5879 0.063 Uiso 1 1 calc R
H24B H 1.1598 0.5138 0.5073 0.063 Uiso 1 1 calc R
H24C H 1.1418 0.4083 0.5713 0.063 Uiso 1 1 calc R
C25 C 0.9495(3) 0.4981(7) 0.7260(5) 0.0347(18) Uani 1 1 d .
C26 C 0.9127(3) 0.6261(7) 0.7319(4) 0.0347(15) Uani 1 1 d .
H26A H 0.8993 0.6520 0.7798 0.042 Uiso 1 1 calc R
H26B H 0.8869 0.6422 0.6928 0.042 Uiso 1 1 calc R
C27 C 0.9640(3) 0.4081(7) 0.7893(4) 0.0389(17) Uani 1 1 d .
H27A H 0.9883 0.3285 0.7749 0.058 Uiso 1 1 calc R
H27B H 0.9316 0.3655 0.8100 0.058 Uiso 1 1 calc R
H27C H 0.9818 0.4710 0.8245 0.058 Uiso 1 1 calc R
C28 C 0.9484(3) 0.4090(7) 0.6572(5) 0.0394(17) Uani 1 1 d .
H28A H 0.9744 0.3281 0.6602 0.059 Uiso 1 1 calc R
H28B H 0.9576 0.4734 0.6171 0.059 Uiso 1 1 calc R
H28C H 0.9125 0.3682 0.6500 0.059 Uiso 1 1 calc R
C29 C 1.0013(2) 0.7229(9) 0.7760(6) 0.0260(18) Uani 1 1 d .
H29A H 1.0368 0.6751 0.7800 0.031 Uiso 1 1 calc R
H29B H 0.9820 0.7076 0.8214 0.031 Uiso 1 1 calc R
C30 C 1.0085(2) 0.8854(7) 0.7632(4) 0.0286(14) Uani 1 1 d .
C31 C 0.9559(3) 0.9666(8) 0.7556(5) 0.0411(19) Uani 1 1 d .
H31A H 0.9628 1.0717 0.7472 0.062 Uiso 1 1 calc R
H31B H 0.9349 0.9550 0.7993 0.062 Uiso 1 1 calc R
H31C H 0.9358 0.9257 0.7154 0.062 Uiso 1 1 calc R
C32 C 1.0415(3) 0.9479(8) 0.8236(4) 0.0411(18) Uani 1 1 d .
H32A H 1.0460 1.0545 0.8169 0.062 Uiso 1 1 calc R
H32B H 1.0767 0.9000 0.8243 0.062 Uiso 1 1 calc R
H32C H 1.0232 0.9295 0.8688 0.062 Uiso 1 1 calc R

loop_
_atom_site_aniso_label
_atom_site_aniso_U_11
_atom_site_aniso_U_22
_atom_site_aniso_U_33
_atom_site_aniso_U_23
_atom_site_aniso_U_13
_atom_site_aniso_U_12
Cu1 0.0219(4) 0.0247(5) 0.0212(6) 0.0014(4) -0.0028(3) 0.0008(3)
Cl3 0.0265(9) 0.0712(13) 0.0414(14) -0.0149(10) -0.0117(9) 0.0012(8)
Cl4 0.0301(9) 0.0274(9) 0.0476(14) -0.0042(7) -0.0052(9) -0.0005(6)
N1 0.027(3) 0.029(3) 0.032(3) 0.000(2) -0.002(2) 0.000(2)
N2 0.030(3) 0.030(3) 0.039(3) -0.001(2) -0.003(3) 0.004(2)
N3 0.029(3) 0.030(3) 0.031(3) -0.002(2) -0.002(2) -0.002(2)
N4 0.033(3) 0.029(3) 0.032(3) -0.005(2) -0.002(3) 0.003(2)
C1 0.028(3) 0.026(3) 0.036(4) -0.007(3) 0.001(3) 0.007(3)
C2 0.029(3) 0.036(3) 0.036(4) -0.002(3) 0.007(3) 0.005(3)
C3 0.048(5) 0.030(4) 0.052(5) -0.014(3) 0.004(4) -0.001(3)
C4 0.033(4) 0.037(4) 0.050(5) 0.003(3) -0.005(3) 0.009(3)
C5 0.030(4) 0.054(5) 0.026(5) -0.003(4) -0.005(3) 0.002(3)
C6 0.035(4) 0.029(3) 0.031(4) 0.001(3) -0.001(3) 0.000(3)
C7 0.057(5) 0.045(4) 0.039(4) 0.010(3) -0.005(4) 0.009(4)
C8 0.031(4) 0.037(4) 0.080(7) 0.013(4) 0.013(4) -0.005(3)
C9 0.041(4) 0.028(4) 0.029(4) -0.010(3) -0.001(3) -0.008(3)
C10 0.043(4) 0.044(4) 0.025(4) -0.005(3) -0.007(3) 0.001(3)
C11 0.059(5) 0.037(4) 0.062(6) -0.016(4) -0.004(4) 0.005(4)
C12 0.055(5) 0.035(4) 0.051(5) -0.004(4) -0.003(4) -0.010(3)
C13 0.027(3) 0.031(4) 0.023(5) -0.004(2) 0.001(3) -0.004(2)
C14 0.038(4) 0.031(3) 0.031(4) -0.002(3) 0.004(3) -0.008(3)
C15 0.034(4) 0.049(4) 0.058(5) 0.001(4) 0.012(4) -0.011(3)
C16 0.065(6) 0.035(4) 0.038(5) 0.005(4) -0.005(4) 0.001(4)
Cu2 0.0218(4) 0.0223(5) 0.0200(6) -0.0024(3) -0.0016(4) 0.0000(3)
Cl1 0.0314(9) 0.0270(9) 0.0399(13) 0.0048(6) -0.0026(8) -0.0012(6)
Cl2 0.0285(9) 0.0630(13) 0.0351(13) 0.0080(8) -0.0102(9) -0.0002(7)
N5 0.038(3) 0.022(3) 0.033(3) 0.004(2) -0.008(3) 0.004(2)
N6 0.026(3) 0.029(3) 0.029(3) 0.007(2) 0.003(2) 0.002(2)
N7 0.024(3) 0.025(2) 0.033(3) 0.002(2) -0.001(2) -0.002(2)
N8 0.032(3) 0.024(3) 0.027(3) 0.004(2) 0.002(2) 0.003(2)
C17 0.059(5) 0.026(3) 0.024(4) 0.008(3) -0.006(4) 0.001(3)
C18 0.047(4) 0.025(3) 0.030(4) 0.004(3) -0.014(3) 0.001(3)
C19 0.068(6) 0.032(4) 0.038(4) 0.003(3) -0.017(4) 0.010(3)
C20 0.061(5) 0.041(4) 0.045(5) 0.014(3) -0.002(4) -0.008(4)
C21 0.023(3) 0.031(4) 0.031(5) 0.004(3) 0.007(3) -0.001(2)
C22 0.035(4) 0.032(3) 0.030(4) 0.004(3) 0.003(3) 0.001(3)
C23 0.059(5) 0.038(4) 0.024(5) -0.003(3) -0.005(4) -0.002(4)
C24 0.034(4) 0.046(4) 0.047(5) 0.011(4) 0.014(3) 0.006(3)
C25 0.022(3) 0.027(3) 0.055(5) 0.008(3) 0.006(3) -0.004(3)
C26 0.027(3) 0.038(3) 0.038(4) -0.001(3) 0.004(3) 0.003(3)
C27 0.036(4) 0.034(4) 0.047(5) 0.005(3) -0.002(3) -0.003(3)
C28 0.035(4) 0.029(3) 0.055(5) -0.003(3) 0.005(3) -0.005(3)
C29 0.025(4) 0.034(4) 0.019(4) 0.004(4) -0.001(3) 0.000(2)
C30 0.029(3) 0.025(3) 0.032(4) -0.001(3) 0.002(3) -0.002(3)
C31 0.041(4) 0.033(4) 0.050(5) -0.008(4) -0.001(4) 0.002(3)
C32 0.049(5) 0.043(4) 0.031(4) -0.009(3) 0.001(3) -0.003(3)

loop_
_atom_type_symbol
_atom_type_description
_atom_type_scat_dispersion_real
_atom_type_scat_dispersion_imag
_atom_type_scat_source
C C 0.0033 0.0016 'International Tables Vol C Tables 4.2.6.8 and 6.1.1.4'
H H 0.0000 0.0000 'International Tables Vol C Tables 4.2.6.8 and 6.1.1.4'
N N 0.0061 0.0033 'International Tables Vol C Tables 4.2.6.8 and 6.1.1.4'
Cl Cl 0.1484 0.1585 'International Tables Vol C Tables 4.2.6.8 and 6.1.1.4'
Cu Cu 0.3201 1.2651 'International Tables Vol C Tables 4.2.6.8 and 6.1.1.4'

loop_
_exptl_crystal_face_index_h
_exptl_crystal_face_index_k
_exptl_crystal_face_index_l
_exptl_crystal_face_perp_dist
1 0 0 0.095000
-1 0 0 0.060000
0 1 0 0.025000
0 -1 0 0.015000
0 0 1 0.010000
0 0 -1 0.015000

loop_
_geom_angle_atom_site_label_1
_geom_angle_atom_site_label_2
_geom_angle_atom_site_label_3
_geom_angle
N5 Cu1 N7 172.8(2)
N5 Cu1 N6 83.0(2)
N7 Cu1 N6 90.6(2)
N5 Cu1 N8 94.5(2)
N7 Cu1 N8 82.8(2)
N6 Cu1 N8 96.5(2)
N5 Cu1 Cl2 94.7(2)
N7 Cu1 Cl2 92.30(15)
N6 Cu1 Cl2 136.80(19)
N8 Cu1 Cl2 126.67(15)
C5 N1 C2 116.0(6)
C5 N1 C1 118.9(6)
C2 N1 C1 58.7(4)
C5 N1 Cu2 106.8(5)
C2 N1 Cu2 126.0(4)
C1 N1 Cu2 124.3(4)
C6 N2 Cu2 106.5(4)
C6 N2 H1N 110.4
Cu2 N2 H1N 110.4
C6 N2 H2N 110.4
Cu2 N2 H2N 110.4
H1N N2 H2N 108.6
C13 N3 C10 114.4(6)
C13 N3 C9 117.0(5)
C10 N3 C9 59.1(4)
C13 N3 Cu2 107.8(4)
C10 N3 Cu2 123.7(4)
C9 N3 Cu2 127.6(4)
C14 N4 Cu2 107.6(4)
C14 N4 H3N 110.2
Cu2 N4 H3N 110.2
C14 N4 H4N 110.2
Cu2 N4 H4N 110.2
H3N N4 H4N 108.5
C2 C1 C3 119.5(6)
C2 C1 C4 119.0(6)
C3 C1 C4 114.0(5)
C2 C1 N1 59.6(4)
C3 C1 N1 118.7(6)
C4 C1 N1 115.5(6)
C1 C2 N1 61.8(4)
C1 C2 H2A 117.6
N1 C2 H2A 117.6
C1 C2 H2B 117.6
N1 C2 H2B 117.6
H2A C2 H2B 114.7
C1 C3 H3A 109.5
C1 C3 H3B 109.5
H3A C3 H3B 109.5
C1 C3 H3C 109.5
H3A C3 H3C 109.5
H3B C3 H3C 109.5
C1 C4 H4A 109.5
C1 C4 H4B 109.5
H4A C4 H4B 109.5
C1 C4 H4C 109.5
H4A C4 H4C 109.5
H4B C4 H4C 109.5
N1 C5 C6 110.4(8)
N1 C5 H5A 109.6
C6 C5 H5A 109.6
N1 C5 H5B 109.6
C6 C5 H5B 109.6
H5A C5 H5B 108.1
N2 C6 C8 107.3(6)
N2 C6 C5 104.8(6)
C8 C6 C5 112.3(6)
N2 C6 C7 111.6(6)
C8 C6 C7 111.3(6)
C5 C6 C7 109.3(7)
C6 C7 H7A 109.5
C6 C7 H7B 109.5
H7A C7 H7B 109.5
C6 C7 H7C 109.5
H7A C7 H7C 109.5
H7B C7 H7C 109.5
C6 C8 H8A 109.5
C6 C8 H8B 109.5
H8A C8 H8B 109.5
C6 C8 H8C 109.5
H8A C8 H8C 109.5
H8B C8 H8C 109.5
C10 C9 C11 119.5(7)
C10 C9 C12 118.5(6)
C11 C9 C12 115.2(6)
C10 C9 N3 59.0(4)
C11 C9 N3 118.8(6)
C12 C9 N3 114.1(6)
N3 C10 C9 61.9(4)
N3 C10 H10A 117.6
C9 C10 H10A 117.6
N3 C10 H10B 117.6
C9 C10 H10B 117.6
H10A C10 H10B 114.7
C9 C11 H11A 109.5
C9 C11 H11B 109.5
H11A C11 H11B 109.5
C9 C11 H11C 109.5
H11A C11 H11C 109.5
H11B C11 H11C 109.5
C9 C12 H12A 109.5
C9 C12 H12B 109.5
H12A C12 H12B 109.5
C9 C12 H12C 109.5
H12A C12 H12C 109.5
H12B C12 H12C 109.5
N3 C13 C14 110.0(5)
N3 C13 H13A 109.7
C14 C13 H13A 109.7
N3 C13 H13B 109.7
C14 C13 H13B 109.7
H13A C13 H13B 108.2
N4 C14 C13 104.8(5)
N4 C14 C15 111.6(6)
C13 C14 C15 109.5(6)
N4 C14 C16 108.6(6)
C13 C14 C16 111.7(6)
C15 C14 C16 110.6(6)
C14 C15 H15A 109.5
C14 C15 H15B 109.5
H15A C15 H15B 109.5
C14 C15 H15C 109.5
H15A C15 H15C 109.5
H15B C15 H15C 109.5
C14 C16 H16A 109.5
C14 C16 H16B 109.5
H16A C16 H16B 109.5
C14 C16 H16C 109.5
H16A C16 H16C 109.5
H16B C16 H16C 109.5
N1 Cu2 N3 172.6(2)
N1 Cu2 N4 91.0(2)
N3 Cu2 N4 82.6(2)
N1 Cu2 N2 83.3(2)
N3 Cu2 N2 93.7(2)
N4 Cu2 N2 96.2(2)
N1 Cu2 Cl3 92.65(16)
N3 Cu2 Cl3 94.54(19)
N4 Cu2 Cl3 136.37(19)
N2 Cu2 Cl3 127.45(16)
C21 N5 C18 115.2(6)
C21 N5 C17 117.1(5)
C18 N5 C17 60.3(4)
C21 N5 Cu1 107.9(4)
C18 N5 Cu1 124.1(4)
C17 N5 Cu1 125.6(4)
C22 N6 Cu1 107.9(4)
C22 N6 H5N 110.1
Cu1 N6 H5N 110.1
C22 N6 H6N 110.1
Cu1 N6 H6N 110.1
H5N N6 H6N 108.4
C26 N7 C29 115.1(5)
C26 N7 C25 59.2(4)
C29 N7 C25 118.9(6)
C26 N7 Cu1 125.9(4)
C29 N7 Cu1 106.4(4)
C25 N7 Cu1 125.3(4)
C30 N8 Cu1 107.5(4)
C30 N8 H7N 110.2
Cu1 N8 H7N 110.2
C30 N8 H8N 110.2
Cu1 N8 H8N 110.2
H7N N8 H8N 108.5
C19 C17 C20 114.3(6)
C19 C17 C18 118.8(7)
C20 C17 C18 118.5(7)
C19 C17 N5 116.0(6)
C20 C17 N5 119.2(6)
C18 C17 N5 59.1(4)
N5 C18 C17 60.5(4)
N5 C18 H18A 117.7
C17 C18 H18A 117.7
N5 C18 H18B 117.7
C17 C18 H18B 117.7
H18A C18 H18B 114.8
C17 C19 H19A 109.5
C17 C19 H19C 109.5
H19A C19 H19C 109.5
C17 C19 H19E 109.5
H19A C19 H19E 109.5
H19C C19 H19E 109.5
C17 C20 H20A 109.5
C17 C20 H20C 109.5
H20A C20 H20C 109.5
C17 C20 H20E 109.5
H20A C20 H20E 109.5
H20C C20 H20E 109.5
N5 C21 C22 108.8(5)
N5 C21 H21A 109.9
C22 C21 H21A 109.9
N5 C21 H21B 109.9
C22 C21 H21B 109.9
H21A C21 H21B 108.3
N6 C22 C23 108.5(6)
N6 C22 C24 112.8(5)
C23 C22 C24 110.3(6)
N6 C22 C21 105.3(6)
C23 C22 C21 111.2(6)
C24 C22 C21 108.7(5)
C22 C23 H23A 109.5
C22 C23 H23B 109.5
H23A C23 H23B 109.5
C22 C23 H23C 109.5
H23A C23 H23C 109.5
H23B C23 H23C 109.5
C22 C24 H24A 109.5
C22 C24 H24B 109.5
H24A C24 H24B 109.5
C22 C24 H24C 109.5
H24A C24 H24C 109.5
H24B C24 H24C 109.5
C26 C25 C27 121.3(7)
C26 C25 N7 59.8(4)
C27 C25 N7 121.2(6)
C26 C25 C28 117.7(6)
C27 C25 C28 113.2(5)
N7 C25 C28 113.6(6)
C25 C26 N7 60.9(4)
C25 C26 H26A 117.7
N7 C26 H26A 117.7
C25 C26 H26B 117.7
N7 C26 H26B 117.7
H26A C26 H26B 114.8
C25 C27 H27A 109.5
C25 C27 H27B 109.5
H27A C27 H27B 109.5
C25 C27 H27C 109.5
H27A C27 H27C 109.5
H27B C27 H27C 109.5
C25 C28 H28A 109.5
C25 C28 H28B 109.5
H28A C28 H28B 109.5
C25 C28 H28C 109.5
H28A C28 H28C 109.5
H28B C28 H28C 109.5
N7 C29 C30 110.7(7)
N7 C29 H29A 109.5
C30 C29 H29A 109.5
N7 C29 H29B 109.5
C30 C29 H29B 109.5
H29A C29 H29B 108.1
N8 C30 C29 105.4(6)
N8 C30 C31 107.6(6)
C29 C30 C31 112.8(5)
N8 C30 C32 111.6(5)
C29 C30 C32 108.0(6)
C31 C30 C32 111.3(6)
C30 C31 H31A 109.5
C30 C31 H31B 109.5
H31A C31 H31B 109.5
C30 C31 H31C 109.5
H31A C31 H31C 109.5
H31B C31 H31C 109.5
C30 C32 H32A 109.5
C30 C32 H32B 109.5
H32A C32 H32B 109.5
C30 C32 H32C 109.5
H32A C32 H32C 109.5
H32B C32 H32C 109.5

loop_
_geom_bond_atom_site_label_1
_geom_bond_atom_site_label_2
_geom_bond_distance
Cu1 N5 2.066(7)
Cu1 N7 2.074(6)
Cu1 N6 2.105(5)
Cu1 N8 2.145(6)
Cu1 Cl2 2.309(2)
Cl3 Cu2 2.320(3)
N1 C5 1.472(12)
N1 C2 1.481(8)
N1 C1 1.514(7)
N1 Cu2 2.051(6)
N2 C6 1.479(9)
N2 Cu2 2.160(6)
N2 H1N 0.9200
N2 H2N 0.9200
N3 C13 1.476(8)
N3 C10 1.483(8)
N3 C9 1.528(8)
N3 Cu2 2.064(6)
N4 C14 1.484(9)
N4 Cu2 2.122(5)
N4 H3N 0.9200
N4 H4N 0.9200
C1 C2 1.467(9)
C1 C3 1.502(9)
C1 C4 1.506(10)
C2 H2A 0.9900
C2 H2B 0.9900
C3 H3A 0.9800
C3 H3B 0.9800
C3 H3C 0.9800
C4 H4A 0.9800
C4 H4B 0.9800
C4 H4C 0.9800
C5 C6 1.531(9)
C5 H5A 0.9900
C5 H5B 0.9900
C6 C8 1.530(9)
C6 C7 1.531(10)
C7 H7A 0.9800
C7 H7B 0.9800
C7 H7C 0.9800
C8 H8A 0.9800
C8 H8B 0.9800
C8 H8C 0.9800
C9 C10 1.486(10)
C9 C11 1.487(10)
C9 C12 1.508(10)
C10 H10A 0.9900
C10 H10B 0.9900
C11 H11A 0.9800
C11 H11B 0.9800
C11 H11C 0.9800
C12 H12A 0.9800
C12 H12B 0.9800
C12 H12C 0.9800
C13 C14 1.518(8)
C13 H13A 0.9900
C13 H13B 0.9900
C14 C15 1.529(9)
C14 C16 1.536(11)
C15 H15A 0.9800
C15 H15B 0.9800
C15 H15C 0.9800
C16 H16A 0.9800
C16 H16B 0.9800
C16 H16C 0.9800
N5 C21 1.484(8)
N5 C18 1.495(8)
N5 C17 1.517(8)
N6 C22 1.467(9)
N6 H5N 0.9200
N6 H6N 0.9200
N7 C26 1.494(8)
N7 C29 1.496(11)
N7 C25 1.510(7)
N8 C30 1.482(9)
N8 H7N 0.9200
N8 H8N 0.9200
C17 C19 1.500(10)
C17 C20 1.502(10)
C17 C18 1.513(10)
C18 H18A 0.9900
C18 H18B 0.9900
C19 H19A 0.9800
C19 H19C 0.9800
C19 H19E 0.9800
C20 H20A 0.9800
C20 H20C 0.9800
C20 H20E 0.9800
C21 C22 1.540(8)
C21 H21A 0.9900
C21 H21B 0.9900
C22 C23 1.524(10)
C22 C24 1.530(9)
C23 H23A 0.9800
C23 H23B 0.9800
C23 H23C 0.9800
C24 H24A 0.9800
C24 H24B 0.9800
C24 H24C 0.9800
C25 C26 1.484(9)
C25 C27 1.488(10)
C25 C28 1.526(10)
C26 H26A 0.9900
C26 H26B 0.9900
C27 H27A 0.9800
C27 H27B 0.9800
C27 H27C 0.9800
C28 H28A 0.9800
C28 H28B 0.9800
C28 H28C 0.9800
C29 C30 1.502(9)
C29 H29A 0.9900
C29 H29B 0.9900
C30 C31 1.513(9)
C30 C32 1.516(9)
C31 H31A 0.9800
C31 H31B 0.9800
C31 H31C 0.9800
C32 H32A 0.9800
C32 H32B 0.9800
C32 H32C 0.9800

loop_
_geom_hbond_atom_site_label_D
_geom_hbond_atom_site_label_H
_geom_hbond_atom_site_label_A
_geom_hbond_distance_DH
_geom_hbond_distance_HA
_geom_hbond_distance_DA
_geom_hbond_angle_DHA
_geom_hbond_site_symmetry_A
N2 H1N Cl1 0.92 2.52 3.403(6) 161.2 3_455
N2 H2N Cl4 0.92 2.69 3.416(5) 136.0 .
N4 H3N Cl1 0.92 2.54 3.442(6) 165.5 3_455
N4 H4N Cl4 0.92 2.66 3.394(5) 137.2 1_545
N6 H5N Cl4 0.92 2.54 3.446(6) 167.5 3_565
N6 H6N Cl1 0.92 2.64 3.380(5) 137.9 .
N8 H7N Cl4 0.92 2.54 3.423(5) 160.3 3_565
N8 H8N Cl1 0.92 2.72 3.429(5) 134.3 1_565

loop_
_geom_torsion_atom_site_label_1
_geom_torsion_atom_site_label_2
_geom_torsion_atom_site_label_3
_geom_torsion_atom_site_label_4
_geom_torsion
C5 N1 C1 C2 104.4(7)
Cu2 N1 C1 C2 -114.6(5)
C5 N1 C1 C3 -4.9(9)
C2 N1 C1 C3 -109.3(7)
Cu2 N1 C1 C3 136.1(5)
C5 N1 C1 C4 -145.5(6)
C2 N1 C1 C4 110.0(7)
Cu2 N1 C1 C4 -4.6(8)
C3 C1 C2 N1 107.9(6)
C4 C1 C2 N1 -104.2(6)
C5 N1 C2 C1 -109.5(6)
Cu2 N1 C2 C1 111.9(5)
C2 N1 C5 C6 -101.2(7)
C1 N1 C5 C6 -168.2(6)
Cu2 N1 C5 C6 44.8(7)
Cu2 N2 C6 C8 -77.2(5)
Cu2 N2 C6 C5 42.3(6)
Cu2 N2 C6 C7 160.6(5)
N1 C5 C6 N2 -59.8(7)
N1 C5 C6 C8 56.4(9)
N1 C5 C6 C7 -179.5(6)
C13 N3 C9 C10 103.6(7)
Cu2 N3 C9 C10 -110.8(6)
C13 N3 C9 C11 -5.4(10)
C10 N3 C9 C11 -109.0(8)
Cu2 N3 C9 C11 140.2(6)
C13 N3 C9 C12 -146.4(7)
C10 N3 C9 C12 110.0(7)
Cu2 N3 C9 C12 -0.8(9)
C13 N3 C10 C9 -108.0(6)
Cu2 N3 C10 C9 117.1(5)
C11 C9 C10 N3 107.7(7)
C12 C9 C10 N3 -102.4(7)
C10 N3 C13 C14 -99.9(7)
C9 N3 C13 C14 -166.2(6)
Cu2 N3 C13 C14 41.8(7)
Cu2 N4 C14 C13 44.2(6)
Cu2 N4 C14 C15 162.6(4)
Cu2 N4 C14 C16 -75.3(5)
N3 C13 C14 N4 -58.0(8)
N3 C13 C14 C15 -177.8(6)
N3 C13 C14 C16 59.4(9)
C5 N1 Cu2 N3 50.8(19)
C2 N1 Cu2 N3 -167.6(16)
C1 N1 Cu2 N3 -94.0(18)
C5 N1 Cu2 N4 80.9(5)
C2 N1 Cu2 N4 -137.5(5)
C1 N1 Cu2 N4 -63.9(5)
C5 N1 Cu2 N2 -15.2(5)
C2 N1 Cu2 N2 126.5(5)
C1 N1 Cu2 N2 -160.0(5)
C5 N1 Cu2 Cl3 -142.6(4)
C2 N1 Cu2 Cl3 -0.9(5)
C1 N1 Cu2 Cl3 72.6(5)
C13 N3 Cu2 N1 17.9(19)
C10 N3 Cu2 N1 155.2(16)
C9 N3 Cu2 N1 -130.2(16)
C13 N3 Cu2 N4 -12.5(4)
C10 N3 Cu2 N4 124.9(5)
C9 N3 Cu2 N4 -160.5(5)
C13 N3 Cu2 N2 83.3(4)
C10 N3 Cu2 N2 -139.4(5)
C9 N3 Cu2 N2 -64.8(6)
C13 N3 Cu2 Cl3 -148.7(4)
C10 N3 Cu2 Cl3 -11.3(5)
C9 N3 Cu2 Cl3 63.3(5)
C14 N4 Cu2 N1 165.2(4)
C14 N4 Cu2 N3 -18.5(4)
C14 N4 Cu2 N2 -111.4(4)
C14 N4 Cu2 Cl3 70.3(5)
C6 N2 Cu2 N1 -16.2(4)
C6 N2 Cu2 N3 170.5(4)
C6 N2 Cu2 N4 -106.5(4)
C6 N2 Cu2 Cl3 72.0(5)
N7 Cu1 N5 C21 16(2)
N6 Cu1 N5 C21 -12.1(4)
N8 Cu1 N5 C21 83.8(4)
Cl2 Cu1 N5 C21 -148.8(4)
N7 Cu1 N5 C18 155.0(16)
N6 Cu1 N5 C18 127.3(5)
N8 Cu1 N5 C18 -136.7(5)
Cl2 Cu1 N5 C18 -9.3(5)
N7 Cu1 N5 C17 -129.5(17)
N6 Cu1 N5 C17 -157.2(5)
N8 Cu1 N5 C17 -61.2(5)
Cl2 Cu1 N5 C17 66.2(5)
N5 Cu1 N6 C22 -19.2(4)
N7 Cu1 N6 C22 164.1(4)
N8 Cu1 N6 C22 -113.0(4)
Cl2 Cu1 N6 C22 70.1(5)
N5 Cu1 N7 C26 -165.8(16)
N6 Cu1 N7 C26 -138.4(5)
N8 Cu1 N7 C26 125.2(5)
Cl2 Cu1 N7 C26 -1.5(5)
N5 Cu1 N7 C29 54.8(19)
N6 Cu1 N7 C29 82.3(4)
N8 Cu1 N7 C29 -14.1(4)
Cl2 Cu1 N7 C29 -140.8(4)
N5 Cu1 N7 C25 -91.0(18)
N6 Cu1 N7 C25 -63.5(5)
N8 Cu1 N7 C25 -160.0(5)
Cl2 Cu1 N7 C25 73.4(5)
N5 Cu1 N8 C30 170.6(4)
N7 Cu1 N8 C30 -16.2(4)
N6 Cu1 N8 C30 -106.0(4)
Cl2 Cu1 N8 C30 71.3(4)
C21 N5 C17 C19 -145.4(7)
C18 N5 C17 C19 109.5(8)
Cu1 N5 C17 C19 -3.1(9)
C21 N5 C17 C20 -2.6(10)
C18 N5 C17 C20 -107.6(8)
Cu1 N5 C17 C20 139.7(6)
C21 N5 C17 C18 105.1(7)
Cu1 N5 C17 C18 -112.7(6)
C21 N5 C18 C17 -108.1(6)
Cu1 N5 C18 C17 115.1(5)
C19 C17 C18 N5 -104.7(7)
C20 C17 C18 N5 108.8(7)
C18 N5 C21 C22 -102.9(7)
C17 N5 C21 C22 -170.9(6)
Cu1 N5 C21 C22 40.6(7)
Cu1 N6 C22 C23 -74.2(5)
Cu1 N6 C22 C24 163.3(4)
Cu1 N6 C22 C21 44.9(6)
N5 C21 C22 N6 -57.6(8)
N5 C21 C22 C23 59.7(9)
N5 C21 C22 C24 -178.7(6)
C29 N7 C25 C26 103.6(6)
Cu1 N7 C25 C26 -114.5(5)
C26 N7 C25 C27 -110.5(8)
C29 N7 C25 C27 -6.9(9)
Cu1 N7 C25 C27 135.1(6)
C26 N7 C25 C28 109.4(7)
C29 N7 C25 C28 -147.0(6)
Cu1 N7 C25 C28 -5.0(7)
C27 C25 C26 N7 110.4(7)
C28 C25 C26 N7 -102.6(6)
C29 N7 C26 C25 -110.1(6)
Cu1 N7 C26 C25 113.6(6)
C26 N7 C29 C30 -100.7(6)
C25 N7 C29 C30 -168.0(5)
Cu1 N7 C29 C30 43.6(6)
Cu1 N8 C30 C29 42.5(5)
Cu1 N8 C30 C31 -78.1(5)
Cu1 N8 C30 C32 159.5(4)
N7 C29 C30 N8 -58.6(6)
N7 C29 C30 C31 58.6(9)
N7 C29 C30 C32 -178.0(5)
